data_4341533
loop_
_publ_author_name
'Zhang, Guodong'
'Li, Peizhou'
'Ding, Junfeng'
'Liu, Yi'
'Xiong, Wei-Wei'
'Nie, Lina'
'Wu, Tom'
'Zhao, Yanli'
'Tok, Alfred Iing Yoong'
'Zhang, Qichun'

_publ_section_title
;
 Surfactant-thermal syntheses, structures, and magnetic properties of
 mn-ge-sulfides/selenides.
;
_journal_issue 19
_journal_name_full 'Inorganic chemistry'
_journal_page_first 10248
_journal_page_last 10256
_journal_paper_doi 10.1021/ic501282d
_journal_volume 53
_journal_year 2014
_chemical_formula_sum 'C8 H33 Ge3 Mn3 N8 O Se9'
_chemical_formula_weight 1350.65
_chemical_name_systematic
; 
 ? 
;
_space_group_IT_number 11
_symmetry_cell_setting monoclinic
_symmetry_space_group_name_Hall '-P 2yb'
_symmetry_space_group_name_H-M 'P 1 21/m 1'
_atom_sites_solution_hydrogens geom
_atom_sites_solution_primary direct
_atom_sites_solution_secondary difmap
_audit_creation_method SHELXL-97
_cell_angle_alpha 90.00
_cell_angle_beta 94.893(3)
_cell_angle_gamma 90.00
_cell_formula_units_Z 2
_cell_length_a 7.6046(2)
_cell_length_b 19.8371(7)
_cell_length_c 10.7692(4)
_cell_measurement_temperature 293(2)
_cell_volume 1618.65(9)
_computing_structure_refinement 'SHELXL-97 (Sheldrick, 1997)'
_computing_structure_solution 'SHELXS-97 (Sheldrick, 1990)'
_diffrn_ambient_temperature 293(2)
_diffrn_measured_fraction_theta_full 0.968
_diffrn_measured_fraction_theta_max 0.968
_diffrn_radiation_monochromator graphite
_diffrn_radiation_source 'fine-focus sealed tube'
_diffrn_radiation_type MoK\a
_diffrn_radiation_wavelength 0.71073
_diffrn_reflns_av_R_equivalents 0.0217
_diffrn_reflns_av_sigmaI/netI 0.0301
_diffrn_reflns_limit_h_max 9
_diffrn_reflns_limit_h_min -9
_diffrn_reflns_limit_k_max 25
_diffrn_reflns_limit_k_min -23
_diffrn_reflns_limit_l_max 10
_diffrn_reflns_limit_l_min -13
_diffrn_reflns_number 8556
_diffrn_reflns_theta_full 27.50
_diffrn_reflns_theta_max 27.50
_diffrn_reflns_theta_min 3.16
_exptl_absorpt_coefficient_mu 14.023
_exptl_absorpt_correction_T_max 0.7784
_exptl_absorpt_correction_T_min 0.5345
_exptl_absorpt_correction_type semi-empirical
_exptl_crystal_colour orange
_exptl_crystal_density_diffrn 2.771
_exptl_crystal_density_method 'not measured'
_exptl_crystal_description rod
_exptl_crystal_F_000 1244
_exptl_crystal_size_max 0.09
_exptl_crystal_size_mid 0.04
_exptl_crystal_size_min 0.03
_refine_diff_density_max 1.830
_refine_diff_density_min -1.987
_refine_diff_density_rms 0.229
_refine_ls_extinction_method none
_refine_ls_goodness_of_fit_ref 1.026
_refine_ls_hydrogen_treatment mixed
_refine_ls_matrix_type full
_refine_ls_number_parameters 157
_refine_ls_number_reflns 3702
_refine_ls_number_restraints 0
_refine_ls_restrained_S_all 1.026
_refine_ls_R_factor_all 0.0571
_refine_ls_R_factor_gt 0.0465
_refine_ls_shift/su_max 0.011
_refine_ls_shift/su_mean 0.001
_refine_ls_structure_factor_coef Fsqd
_refine_ls_weighting_details 'calc w=1/[\s^2^(Fo^2^)+(0.0599P)^2^+20.5131P] where P=(Fo^2^+2Fc^2^)/3'
_refine_ls_weighting_scheme calc
_refine_ls_wR_factor_gt 0.1265
_refine_ls_wR_factor_ref 0.1336
_reflns_number_gt 3083
_reflns_number_total 3702
_reflns_threshold_expression >2sigma(I)
_cod_data_source_file ic501282d_si_004.cif
_cod_data_source_block x2
_cod_original_sg_symbol_H-M P2(1)/m
_cod_database_code 4341533

loop_
_symmetry_equiv_pos_as_xyz
'x, y, z'
'-x, y+1/2, -z'
'-x, -y, -z'
'x, -y-1/2, z'

loop_
_atom_site_label
_atom_site_type_symbol
_atom_site_fract_x
_atom_site_fract_y
_atom_site_fract_z
_atom_site_U_iso_or_equiv
_atom_site_adp_type
_atom_site_occupancy
_atom_site_symmetry_multiplicity
_atom_site_calc_flag
_atom_site_refinement_flags
Mn3 Mn 0.0000 0.0000 0.0000 0.0929(13) Uani 1 2 d S
Mn1 Mn 0.01133(19) 0.2500 0.04294(14) 0.0201(3) Uani 1 2 d S
Mn2 Mn 0.7296(2) 0.2500 0.50161(18) 0.0325(4) Uani 1 2 d S
Ge2 Ge 0.50489(12) 0.2500 0.08076(9) 0.0175(2) Uani 1 2 d S
Ge1 Ge 0.26199(9) 0.15232(4) -0.18844(7) 0.01878(18) Uani 1 1 d .
Se4 Se 0.25799(16) 0.2500 -0.31291(11) 0.0325(3) Uani 1 2 d S
Se2 Se 0.30682(13) 0.06828(4) -0.32460(9) 0.0394(2) Uani 1 1 d .
Se1 Se 0.00330(10) 0.14338(4) -0.09024(8) 0.0328(2) Uani 1 1 d .
Se3 Se 0.51804(10) 0.34611(4) -0.04590(8) 0.0303(2) Uani 1 1 d .
Se5 Se 0.27392(14) 0.2500 0.20638(10) 0.0301(3) Uani 1 2 d S
Se6 Se 0.77562(13) 0.2500 0.19853(10) 0.0319(3) Uani 1 2 d S
N3 N 0.5386(9) 0.1659(3) 0.4571(6) 0.0305(14) Uani 1 1 d .
H3C H 0.4762 0.1580 0.5230 0.037 Uiso 1 1 calc R
H3D H 0.4626 0.1775 0.3920 0.037 Uiso 1 1 calc R
N1 N 0.9148(10) 0.3368(4) 0.4823(7) 0.0402(17) Uani 1 1 d .
H1D H 1.0076 0.3341 0.5397 0.048 Uiso 1 1 calc R
H1E H 0.9547 0.3371 0.4060 0.048 Uiso 1 1 calc R
N4 N -0.0382(12) 0.0446(4) 0.1826(8) 0.050(2) Uani 1 1 d .
H4A H -0.0771 0.0874 0.1735 0.060 Uiso 1 1 calc R
H4B H -0.1177 0.0207 0.2215 0.060 Uiso 1 1 calc R
N2 N 0.2740(10) 0.0080(4) 0.0777(9) 0.048(2) Uani 1 1 d .
H2A H 0.3214 -0.0335 0.0874 0.057 Uiso 1 1 calc R
H2B H 0.3370 0.0313 0.0251 0.057 Uiso 1 1 calc R
C4 C 0.6357(13) 0.1048(4) 0.4268(9) 0.043(2) Uani 1 1 d .
H9 H 0.6546 0.1049 0.3389 0.051 Uiso 1 1 calc R
H10 H 0.5662 0.0653 0.4433 0.051 Uiso 1 1 calc R
C2 C 0.8086(15) 0.3986(5) 0.5019(10) 0.050(2) Uani 1 1 d .
H4 H 0.7895 0.4028 0.5895 0.060 Uiso 1 1 calc R
H2 H 0.8729 0.4381 0.4779 0.060 Uiso 1 1 calc R
C3 C 0.281(2) 0.0405(13) 0.1922(16) 0.135(9) Uani 1 1 d .
H3A H 0.3733 0.0192 0.2461 0.162 Uiso 1 1 calc R
H3B H 0.3180 0.0866 0.1792 0.162 Uiso 1 1 calc R
C1 C 0.135(2) 0.0431(10) 0.2550(12) 0.100(6) Uani 1 1 d .
H1A H 0.1441 0.0828 0.3076 0.120 Uiso 1 1 calc R
H1B H 0.1373 0.0042 0.3098 0.120 Uiso 1 1 calc R
O O 0.7359(13) 0.2500 0.7037(9) 0.047(2) Uani 1 2 d S
H5 H 0.7056 0.2871 0.7277 0.070 Uiso 0.50 1 calc PR

loop_
_atom_site_aniso_label
_atom_site_aniso_U_11
_atom_site_aniso_U_22
_atom_site_aniso_U_33
_atom_site_aniso_U_23
_atom_site_aniso_U_13
_atom_site_aniso_U_12
Mn3 0.0263(10) 0.206(4) 0.0472(14) -0.059(2) 0.0090(10) -0.0083(16)
Mn1 0.0176(6) 0.0225(7) 0.0204(7) 0.000 0.0032(6) 0.000
Mn2 0.0365(9) 0.0203(8) 0.0393(10) 0.000 -0.0040(8) 0.000
Ge2 0.0133(4) 0.0213(5) 0.0176(5) 0.000 0.0005(4) 0.000
Ge1 0.0208(3) 0.0151(3) 0.0208(4) -0.0018(3) 0.0040(3) -0.0014(3)
Se4 0.0386(6) 0.0278(6) 0.0312(6) 0.000 0.0030(5) 0.000
Se2 0.0570(5) 0.0228(4) 0.0415(5) -0.0124(4) 0.0221(4) -0.0079(4)
Se1 0.0298(4) 0.0304(4) 0.0390(5) -0.0023(3) 0.0075(3) -0.0026(3)
Se3 0.0270(4) 0.0261(4) 0.0376(4) 0.0021(3) 0.0013(3) -0.0035(3)
Se5 0.0233(5) 0.0406(6) 0.0265(5) 0.000 0.0023(4) 0.000
Se6 0.0180(5) 0.0579(8) 0.0197(5) 0.000 0.0010(4) 0.000
N3 0.038(4) 0.026(3) 0.027(3) 0.000(3) 0.003(3) -0.004(3)
N1 0.039(4) 0.040(4) 0.040(4) 0.003(3) -0.009(3) -0.004(3)
N4 0.066(5) 0.045(5) 0.043(5) 0.002(4) 0.022(4) -0.017(4)
N2 0.032(4) 0.035(4) 0.075(6) 0.010(4) 0.000(4) 0.002(3)
C4 0.060(6) 0.025(4) 0.044(5) -0.009(4) 0.008(4) -0.008(4)
C2 0.072(7) 0.027(4) 0.051(6) -0.003(4) 0.000(5) -0.011(5)
C3 0.071(10) 0.23(3) 0.093(13) -0.076(15) -0.044(9) 0.050(13)
C1 0.107(12) 0.151(16) 0.039(7) -0.018(8) -0.009(7) -0.039(12)
O 0.051(5) 0.048(6) 0.041(5) 0.000 -0.003(4) 0.000

loop_
_atom_type_symbol
_atom_type_description
_atom_type_scat_dispersion_real
_atom_type_scat_dispersion_imag
_atom_type_scat_source
C C 0.0033 0.0016 'International Tables Vol C Tables 4.2.6.8 and 6.1.1.4'
H H 0.0000 0.0000 'International Tables Vol C Tables 4.2.6.8 and 6.1.1.4'
N N 0.0061 0.0033 'International Tables Vol C Tables 4.2.6.8 and 6.1.1.4'
O O 0.0106 0.0060 'International Tables Vol C Tables 4.2.6.8 and 6.1.1.4'
Mn Mn 0.3368 0.7283 'International Tables Vol C Tables 4.2.6.8 and 6.1.1.4'
Ge Ge 0.1547 1.8001 'International Tables Vol C Tables 4.2.6.8 and 6.1.1.4'
Se Se -0.0929 2.2259 'International Tables Vol C Tables 4.2.6.8 and 6.1.1.4'

loop_
_geom_angle_atom_site_label_1
_geom_angle_atom_site_label_2
_geom_angle_atom_site_label_3
_geom_angle
_geom_angle_site_symmetry_1
_geom_angle_site_symmetry_3
N2 Mn3 N2 180.0(5) . 3
N2 Mn3 N4 100.2(3) . 3
N2 Mn3 N4 79.8(3) 3 3
N2 Mn3 N4 79.8(3) . .
N2 Mn3 N4 100.2(3) 3 .
N4 Mn3 N4 180.0(7) 3 .
N2 Mn3 Se1 88.8(2) . 3
N2 Mn3 Se1 91.2(2) 3 3
N4 Mn3 Se1 85.0(2) 3 3
N4 Mn3 Se1 95.0(2) . 3
N2 Mn3 Se1 91.2(2) . .
N2 Mn3 Se1 88.8(2) 3 .
N4 Mn3 Se1 95.0(2) 3 .
N4 Mn3 Se1 85.0(2) . .
Se1 Mn3 Se1 180.00(3) 3 .
Se5 Mn1 Se1 111.59(4) . .
Se5 Mn1 Se1 111.59(4) . 4_565
Se1 Mn1 Se1 111.87(7) . 4_565
Se5 Mn1 Se6 95.70(6) . 1_455
Se1 Mn1 Se6 112.56(4) . 1_455
Se1 Mn1 Se6 112.56(4) 4_565 1_455
O Mn2 N3 100.0(2) . .
O Mn2 N3 100.0(2) . 4_565
N3 Mn2 N3 96.4(4) . 4_565
O Mn2 N1 97.6(3) . .
N3 Mn2 N1 162.4(3) . .
N3 Mn2 N1 79.0(3) 4_565 .
O Mn2 N1 97.6(3) . 4_565
N3 Mn2 N1 79.0(3) . 4_565
N3 Mn2 N1 162.4(3) 4_565 4_565
N1 Mn2 N1 100.1(4) . 4_565
Se5 Ge2 Se6 111.31(6) . .
Se5 Ge2 Se3 114.36(3) . 4_565
Se6 Ge2 Se3 103.71(4) . 4_565
Se5 Ge2 Se3 114.36(3) . .
Se6 Ge2 Se3 103.71(4) . .
Se3 Ge2 Se3 108.36(6) 4_565 .
Se2 Ge1 Se1 114.80(4) . .
Se2 Ge1 Se4 103.44(4) . .
Se1 Ge1 Se4 110.63(5) . .
Se2 Ge1 Se3 105.53(4) . 4_565
Se1 Ge1 Se3 112.77(4) . 4_565
Se4 Ge1 Se3 109.10(4) . 4_565
Ge1 Se4 Ge1 110.74(6) 4_565 .
Ge1 Se1 Mn1 102.26(5) . .
Ge1 Se1 Mn3 104.52(3) . .
Mn1 Se1 Mn3 127.06(4) . .
Ge2 Se3 Ge1 108.21(4) . 4_565
Ge2 Se5 Mn1 100.72(6) . .
Ge2 Se6 Mn1 106.28(6) . 1_655
C4 N3 Mn2 109.5(5) . .
C2 N1 Mn2 105.4(6) . .
C1 N4 Mn3 106.5(8) . .
C3 N2 Mn3 109.6(8) . .
N3 C4 C2 110.8(7) . 4_565
C4 C2 N1 110.4(8) 4_565 .
C1 C3 N2 119.6(15) . .
C3 C1 N4 118.1(11) . .

loop_
_geom_bond_atom_site_label_1
_geom_bond_atom_site_label_2
_geom_bond_distance
_geom_bond_site_symmetry_2
Mn3 N2 2.184(8) .
Mn3 N2 2.184(8) 3
Mn3 N4 2.198(8) 3
Mn3 N4 2.198(8) .
Mn3 Se1 3.0065(9) 3
Mn3 Se1 3.0065(9) .
Mn1 Se5 2.5468(18) .
Mn1 Se1 2.5532(12) .
Mn1 Se1 2.5532(12) 4_565
Mn1 Se6 2.5560(17) 1_455
Mn2 O 2.172(10) .
Mn2 N3 2.236(7) .
Mn2 N3 2.236(7) 4_565
Mn2 N1 2.245(7) .
Mn2 N1 2.245(7) 4_565
Ge2 Se5 2.3066(14) .
Ge2 Se6 2.3242(14) .
Ge2 Se3 2.3514(10) 4_565
Ge2 Se3 2.3514(10) .
Ge1 Se2 2.2652(10) .
Ge1 Se1 2.3184(10) .
Ge1 Se4 2.3548(10) .
Ge1 Se3 2.3747(11) 4_565
Se4 Ge1 2.3548(10) 4_565
Se3 Ge1 2.3747(11) 4_565
Se6 Mn1 2.5560(17) 1_655
N3 C4 1.471(11) .
N1 C2 1.494(12) .
N4 C1 1.475(17) .
N2 C3 1.389(17) .
C4 C2 1.485(14) 4_565
C2 C4 1.485(14) 4_565
C3 C1 1.35(2) .
